data_2224194
loop_
_publ_author_name
'Zhang, Bing-zhu'
'Wang, Yan-ji'
'Sun, Feng-xia'
'Zhang, Xu'
'Wang, Wei'

_publ_section_title
;
 (4<i>RS</i>)-3-Benzyl 5-methyl
 2,6-dimethyl-4-(4-nitrophenyl)-1,4-dihydropyridine-3,5-dicarboxylate
;
_journal_coeditor_code FB2168
_journal_issue 12
_journal_name_full 'Acta Crystallographica Section E'
_journal_page_first o3199
_journal_paper_doi 10.1107/S1600536809049435
_journal_volume 65
_journal_year 2009
_chemical_formula_iupac 'C23 H22 N2 O6'
_chemical_formula_moiety 'C23 H22 N2 O6'
_chemical_formula_sum 'C23 H22 N2 O6'
_chemical_formula_weight 422.43
_chemical_melting_point_gt 470.0
_chemical_melting_point_lt 471.0
_chemical_name_systematic
;
(4<i>RS</i>)-3-Benzyl 5-methyl
2,6-dimethyl-4-(4-nitrophenyl)-1,4-dihydropyridine-3,5-dicarboxylate
;
_space_group_IT_number 14
_symmetry_cell_setting monoclinic
_symmetry_space_group_name_Hall '-P 2yn'
_symmetry_space_group_name_H-M 'P 1 21/n 1'
_atom_sites_solution_hydrogens difmap
_atom_sites_solution_primary direct
_atom_sites_solution_secondary difmap
_audit_creation_method SHELXL-97
_cell_angle_alpha 90.00
_cell_angle_beta 100.23(3)
_cell_angle_gamma 90.00
_cell_formula_units_Z 4
_cell_length_a 9.6527(19)
_cell_length_b 11.043(2)
_cell_length_c 19.883(4)
_cell_measurement_reflns_used 4898
_cell_measurement_temperature 293
_cell_measurement_theta_max 27.472
_cell_measurement_theta_min 2.082
_cell_volume 2085.7(7)
_computing_cell_refinement 'CrystalClear (Rigaku, 2005)'
_computing_data_collection 'CrystalClear (Rigaku, 2005)'
_computing_data_reduction 'CrystalClear (Rigaku, 2005)'
_computing_molecular_graphics 'SHELXTL (Sheldrick, 2008)'
_computing_publication_material 'SHELXTL (Sheldrick, 2008)'
_computing_structure_refinement 'SHELXL97 (Sheldrick, 2008)'
_computing_structure_solution 'SHELXS97 (Sheldrick, 2008)'
_diffrn_ambient_temperature 293
_diffrn_detector_area_resol_mean 7.31
_diffrn_measured_fraction_theta_full 0.990
_diffrn_measured_fraction_theta_max 0.990
_diffrn_measurement_device_type 'Rigaku MM007 diffractometer'
_diffrn_measurement_method '\w and \f scans'
_diffrn_radiation_monochromator confocal
_diffrn_radiation_source 'rotating anode'
_diffrn_radiation_type MoK\a
_diffrn_radiation_wavelength 0.71073
_diffrn_reflns_av_R_equivalents 0.0396
_diffrn_reflns_av_sigmaI/netI 0.0422
_diffrn_reflns_limit_h_max 12
_diffrn_reflns_limit_h_min -12
_diffrn_reflns_limit_k_max 14
_diffrn_reflns_limit_k_min -10
_diffrn_reflns_limit_l_max 25
_diffrn_reflns_limit_l_min -25
_diffrn_reflns_number 16526
_diffrn_reflns_theta_full 27.50
_diffrn_reflns_theta_max 27.50
_diffrn_reflns_theta_min 2.08
_diffrn_standards_number 0
_exptl_absorpt_coefficient_mu 0.098
_exptl_absorpt_correction_T_max 0.9902
_exptl_absorpt_correction_T_min 0.9749
_exptl_absorpt_correction_type multi-scan
_exptl_absorpt_process_details '(CrystalClear; Rigaku, 2005)'
_exptl_crystal_colour yellow
_exptl_crystal_density_diffrn 1.345
_exptl_crystal_density_method 'not measured'
_exptl_crystal_description block
_exptl_crystal_F_000 888
_exptl_crystal_size_max 0.26
_exptl_crystal_size_mid 0.20
_exptl_crystal_size_min 0.10
_refine_diff_density_max 0.295
_refine_diff_density_min -0.204
_refine_ls_extinction_coef 0.045(6)
_refine_ls_extinction_expression Fc^*^=kFc[1+0.001xFc^2^\l^3^/sin(2\q)]^-1/4^
_refine_ls_extinction_method 'SHELXL97 (Sheldrick, 2008)'
_refine_ls_goodness_of_fit_ref 1.024
_refine_ls_hydrogen_treatment mixed
_refine_ls_matrix_type full
_refine_ls_number_constraints 81
_refine_ls_number_parameters 288
_refine_ls_number_reflns 4745
_refine_ls_number_restraints 0
_refine_ls_restrained_S_all 1.024
_refine_ls_R_factor_all 0.0907
_refine_ls_R_factor_gt 0.0610
_refine_ls_shift/su_max 0.002
_refine_ls_shift/su_mean 0.000
_refine_ls_structure_factor_coef Fsqd
_refine_ls_weighting_details 'calc w=1/[\s^2^(Fo^2^)+(0.1057P)^2^] where P=(Fo^2^+2Fc^2^)/3'
_refine_ls_weighting_scheme calc
_refine_ls_wR_factor_gt 0.1641
_refine_ls_wR_factor_ref 0.1877
_reflns_number_gt 3087
_reflns_number_total 4745
_reflns_threshold_expression I>2sigma(I)
_cod_data_source_file fb2168.cif
_cod_data_source_block I
_cod_depositor_comments
;
The following automatic conversions were performed:
'_symmetry_cell_setting' value 'Monoclinic' changed to 'monoclinic'
according to '/home/saulius/struct/CIF-dictionaries/cif_core.dic'
dictionary named 'cif_core.dic' version 2.4.1 from 2010-06-29.

Automatic conversion script
Id: cif_fix_enum 1527 2010-12-29 10:47:43Z saulius 

The following automatic conversions were performed:

'_symmetry_cell_setting' value 'Monoclinic' changed to 'monoclinic'
according to /home/saulius/struct/CIF-dictionaries/cif_core.dic
dictionary named 'cif_core.dic' version 2.4.1 from 2010-06-29.

Automatic conversion script
Id: cif_fix_values 1715 2011-07-08 13:25:40Z adriana 
;
_cod_original_cell_volume 2085.9(7)
_cod_original_sg_symbol_Hall '-P 2yn '
_cod_original_sg_symbol_H-M 'P 21/n'
_cod_database_code 2224194
_cod_database_fobs_code 2224194

loop_
_symmetry_equiv_pos_as_xyz
'x, y, z'
'-x+1/2, y+1/2, -z+1/2'
'-x, -y, -z'
'x-1/2, -y-1/2, z-1/2'

loop_
_atom_site_type_symbol
_atom_site_label
_atom_site_fract_x
_atom_site_fract_y
_atom_site_fract_z
_atom_site_U_iso_or_equiv
_atom_site_adp_type
_atom_site_calc_flag
_atom_site_refinement_flags
_atom_site_occupancy
_atom_site_disorder_assembly
_atom_site_disorder_group
O O1 0.89299(15) 0.58542(14) 0.20521(9) 0.0717(5) Uani d . 1 . .
O O2 0.78376(14) 0.54481(13) 0.09912(8) 0.0653(5) Uani d . 1 . .
O O3 0.2026(3) 0.23247(18) 0.15616(13) 0.1172(8) Uani d . 1 . .
O O4 0.14892(19) 0.35571(16) 0.23061(10) 0.0839(5) Uani d . 1 . .
O O5 0.38588(17) 0.74335(14) -0.02349(8) 0.0739(5) Uani d . 1 . .
O O6 0.31955(14) 0.92631(12) 0.00562(7) 0.0554(4) Uani d . 1 . .
N N1 0.61176(17) 0.88992(16) 0.19025(9) 0.0534(5) Uani d . 1 . .
N N2 0.21172(19) 0.33054(17) 0.18454(11) 0.0637(5) Uani d . 1 . .
C C1 0.8265(2) 0.8162(2) 0.25856(12) 0.0705(7) Uani d . 1 . .
H H1A 0.8042 0.7733 0.2973 0.106 Uiso calc R 1 . .
H H1B 0.8365 0.9009 0.2691 0.106 Uiso calc R 1 . .
H H1C 0.9130 0.7857 0.2478 0.106 Uiso calc R 1 . .
C C2 0.70961(19) 0.79849(18) 0.19804(10) 0.0500(5) Uani d . 1 . .
C C3 0.69608(18) 0.70649(16) 0.15252(9) 0.0456(5) Uani d . 1 . .
C C4 0.56533(18) 0.69660(15) 0.09720(9) 0.0435(4) Uani d . 1 . .
H H4 0.5945 0.6705 0.0547 0.052 Uiso calc R 1 . .
C C5 0.49105(18) 0.81767(15) 0.08450(9) 0.0444(4) Uani d . 1 . .
C C6 0.51034(19) 0.90593(16) 0.13245(10) 0.0463(5) Uani d . 1 . .
C C7 0.4354(2) 1.02481(18) 0.13165(12) 0.0607(6) Uani d . 1 . .
H H7A 0.4610 1.0756 0.0966 0.091 Uiso calc R 1 . .
H H7B 0.4616 1.0637 0.1752 0.091 Uiso calc R 1 . .
H H7C 0.3356 1.0114 0.1226 0.091 Uiso calc R 1 . .
C C8 0.8009(2) 0.60980(17) 0.15669(11) 0.0524(5) Uani d . 1 . .
C C9 0.8818(3) 0.4482(2) 0.09446(17) 0.0889(9) Uani d . 1 . .
H H9A 0.9751 0.4808 0.0986 0.133 Uiso calc R 1 . .
H H9B 0.8566 0.4083 0.0511 0.133 Uiso calc R 1 . .
H H9C 0.8790 0.3910 0.1306 0.133 Uiso calc R 1 . .
C C10 0.46877(17) 0.59917(15) 0.11870(9) 0.0421(4) Uani d . 1 . .
C C11 0.4607(2) 0.48421(17) 0.09037(10) 0.0503(5) Uani d . 1 . .
H H11 0.5129 0.4664 0.0565 0.060 Uiso calc R 1 . .
C C12 0.3770(2) 0.39576(17) 0.11132(11) 0.0542(5) Uani d . 1 . .
H H12 0.3721 0.3189 0.0919 0.065 Uiso calc R 1 . .
C C13 0.30103(19) 0.42372(17) 0.16151(10) 0.0493(5) Uani d . 1 . .
C C14 0.3074(2) 0.53621(18) 0.19149(12) 0.0591(6) Uani d . 1 . .
H H14 0.2558 0.5530 0.2257 0.071 Uiso calc R 1 . .
C C15 0.3917(2) 0.62377(17) 0.16985(11) 0.0555(5) Uani d . 1 . .
H H15 0.3969 0.7002 0.1898 0.067 Uiso calc R 1 . .
C C16 0.3957(2) 0.82418(16) 0.01799(10) 0.0486(5) Uani d . 1 . .
C C17 0.2198(2) 0.92855(19) -0.05783(11) 0.0602(6) Uani d . 1 . .
H H17A 0.1611 0.8567 -0.0612 0.072 Uiso calc R 1 . .
H H17B 0.2699 0.9284 -0.0960 0.072 Uiso calc R 1 . .
C C18 0.1296(2) 1.03911(19) -0.06098(11) 0.0567(5) Uani d . 1 . .
C C19 0.0127(2) 1.0456(2) -0.11286(14) 0.0782(7) Uani d . 1 . .
H H19 -0.0074 0.9821 -0.1438 0.094 Uiso calc R 1 . .
C C20 -0.0742(3) 1.1467(3) -0.11858(17) 0.0891(9) Uani d . 1 . .
H H20 -0.1521 1.1502 -0.1536 0.107 Uiso calc R 1 . .
C C21 -0.0473(2) 1.2403(2) -0.07396(15) 0.0808(8) Uani d . 1 . .
H H21 -0.1062 1.3076 -0.0783 0.097 Uiso calc R 1 . .
C C22 0.0669(3) 1.2349(2) -0.02266(14) 0.0790(7) Uani d . 1 . .
H H22 0.0855 1.2983 0.0084 0.095 Uiso calc R 1 . .
C C23 0.1556(2) 1.1348(2) -0.01659(12) 0.0680(6) Uani d . 1 . .
H H23 0.2339 1.1327 0.0182 0.082 Uiso calc R 1 . .
H H1 0.622(2) 0.952(2) 0.2186(12) 0.068(7) Uiso d . 1 . .

loop_
_atom_site_aniso_label
_atom_site_aniso_U_11
_atom_site_aniso_U_22
_atom_site_aniso_U_33
_atom_site_aniso_U_12
_atom_site_aniso_U_13
_atom_site_aniso_U_23
O1 0.0723(9) 0.0628(10) 0.0728(11) 0.0165(8) -0.0062(8) 0.0123(8)
O2 0.0582(8) 0.0574(9) 0.0780(11) 0.0130(7) 0.0060(7) -0.0124(8)
O3 0.160(2) 0.0591(12) 0.151(2) -0.0422(12) 0.0787(17) -0.0187(12)
O4 0.0931(12) 0.0766(12) 0.0923(14) -0.0070(9) 0.0443(11) 0.0172(9)
O5 0.0962(11) 0.0602(10) 0.0566(9) 0.0213(9) -0.0106(8) -0.0152(7)
O6 0.0631(8) 0.0441(8) 0.0538(8) 0.0061(6) -0.0039(6) -0.0001(6)
N1 0.0600(10) 0.0466(10) 0.0499(10) 0.0026(8) -0.0004(8) -0.0076(8)
N2 0.0698(11) 0.0484(11) 0.0754(13) -0.0024(9) 0.0195(10) 0.0131(9)
C1 0.0691(13) 0.0687(15) 0.0658(14) 0.0023(12) -0.0100(11) -0.0061(12)
C2 0.0527(10) 0.0487(11) 0.0476(11) -0.0023(9) 0.0059(8) 0.0020(8)
C3 0.0485(10) 0.0413(10) 0.0474(10) -0.0005(8) 0.0093(8) 0.0040(8)
C4 0.0501(10) 0.0389(9) 0.0424(10) 0.0019(8) 0.0103(8) 0.0010(8)
C5 0.0496(10) 0.0372(9) 0.0460(10) -0.0009(8) 0.0074(8) 0.0013(8)
C6 0.0526(10) 0.0382(9) 0.0478(10) -0.0007(8) 0.0079(8) 0.0000(8)
C7 0.0724(13) 0.0434(11) 0.0625(13) 0.0050(9) 0.0020(10) -0.0086(9)
C8 0.0541(11) 0.0433(11) 0.0591(12) -0.0026(9) 0.0084(9) 0.0058(9)
C9 0.0723(15) 0.0665(16) 0.126(3) 0.0215(13) 0.0130(16) -0.0199(16)
C10 0.0465(9) 0.0378(9) 0.0414(9) 0.0051(8) 0.0059(7) 0.0014(7)
C11 0.0637(12) 0.0423(10) 0.0468(11) -0.0006(9) 0.0147(9) -0.0060(8)
C12 0.0700(12) 0.0377(10) 0.0563(12) -0.0033(9) 0.0148(10) -0.0064(9)
C13 0.0518(10) 0.0421(10) 0.0544(11) -0.0004(8) 0.0106(9) 0.0082(8)
C14 0.0694(13) 0.0478(11) 0.0670(14) 0.0027(10) 0.0311(11) -0.0010(10)
C15 0.0709(12) 0.0385(10) 0.0622(13) -0.0008(9) 0.0255(10) -0.0089(9)
C16 0.0574(11) 0.0388(10) 0.0490(11) 0.0010(9) 0.0079(9) -0.0004(8)
C17 0.0665(12) 0.0573(13) 0.0514(12) 0.0026(10) -0.0045(10) 0.0010(10)
C18 0.0542(11) 0.0551(12) 0.0588(12) -0.0015(9) 0.0048(9) 0.0132(10)
C19 0.0733(15) 0.0717(16) 0.0805(17) -0.0048(13) -0.0107(13) 0.0083(13)
C20 0.0638(14) 0.0880(19) 0.105(2) 0.0088(14) -0.0128(14) 0.0223(17)
C21 0.0667(15) 0.0744(17) 0.099(2) 0.0178(13) 0.0083(14) 0.0191(15)
C22 0.0870(17) 0.0657(15) 0.0821(18) 0.0202(14) 0.0090(14) 0.0014(13)
C23 0.0690(13) 0.0630(14) 0.0666(15) 0.0106(11) -0.0021(11) 0.0033(11)

loop_
_atom_type_symbol
_atom_type_description
_atom_type_scat_dispersion_real
_atom_type_scat_dispersion_imag
_atom_type_scat_source
C C 0.0033 0.0016 'International Tables Vol C Tables 4.2.6.8 and 6.1.1.4'
H H 0.0000 0.0000 'International Tables Vol C Tables 4.2.6.8 and 6.1.1.4'
N N 0.0061 0.0033 'International Tables Vol C Tables 4.2.6.8 and 6.1.1.4'
O O 0.0106 0.0060 'International Tables Vol C Tables 4.2.6.8 and 6.1.1.4'

loop_
_geom_angle_atom_site_label_1
_geom_angle_atom_site_label_2
_geom_angle_atom_site_label_3
_geom_angle_site_symmetry_1
_geom_angle_site_symmetry_3
_geom_angle
_geom_angle_publ_flag
C8 O2 C9 . . 118.08(18) ?
C16 O6 C17 . . 115.58(14) ?
C2 N1 C6 . . 124.02(17) ?
C2 N1 H1 . . 120.4(14) ?
C6 N1 H1 . . 114.2(14) ?
O4 N2 O3 . . 123.2(2) ?
O4 N2 C13 . . 118.27(19) ?
O3 N2 C13 . . 118.5(2) ?
C2 C1 H1A . . 109.5 ?
C2 C1 H1B . . 109.5 ?
H1A C1 H1B . . 109.5 ?
C2 C1 H1C . . 109.5 ?
H1A C1 H1C . . 109.5 ?
H1B C1 H1C . . 109.5 ?
C3 C2 N1 . . 119.65(17) ?
C3 C2 C1 . . 126.96(18) ?
N1 C2 C1 . . 113.36(17) ?
C2 C3 C8 . . 121.81(17) ?
C2 C3 C4 . . 120.43(16) ?
C8 C3 C4 . . 117.66(16) ?
C5 C4 C3 . . 111.31(14) ?
C5 C4 C10 . . 111.85(14) ?
C3 C4 C10 . . 108.40(14) ?
C5 C4 H4 . . 108.4 ?
C3 C4 H4 . . 108.4 ?
C10 C4 H4 . . 108.4 ?
C6 C5 C16 . . 125.68(16) ?
C6 C5 C4 . . 121.06(16) ?
C16 C5 C4 . . 113.21(15) ?
C5 C6 N1 . . 118.83(16) ?
C5 C6 C7 . . 128.20(17) ?
N1 C6 C7 . . 112.97(16) ?
C6 C7 H7A . . 109.5 ?
C6 C7 H7B . . 109.5 ?
H7A C7 H7B . . 109.5 ?
C6 C7 H7C . . 109.5 ?
H7A C7 H7C . . 109.5 ?
H7B C7 H7C . . 109.5 ?
O1 C8 O2 . . 121.37(18) ?
O1 C8 C3 . . 127.2(2) ?
O2 C8 C3 . . 111.38(16) ?
O2 C9 H9A . . 109.5 ?
O2 C9 H9B . . 109.5 ?
H9A C9 H9B . . 109.5 ?
O2 C9 H9C . . 109.5 ?
H9A C9 H9C . . 109.5 ?
H9B C9 H9C . . 109.5 ?
C11 C10 C15 . . 118.56(17) ?
C11 C10 C4 . . 121.51(17) ?
C15 C10 C4 . . 119.87(16) ?
C12 C11 C10 . . 121.33(18) ?
C12 C11 H11 . . 119.3 ?
C10 C11 H11 . . 119.3 ?
C13 C12 C11 . . 118.50(18) ?
C13 C12 H12 . . 120.7 ?
C11 C12 H12 . . 120.7 ?
C14 C13 C12 . . 121.97(18) ?
C14 C13 N2 . . 118.81(19) ?
C12 C13 N2 . . 119.21(18) ?
C13 C14 C15 . . 118.75(19) ?
C13 C14 H14 . . 120.6 ?
C15 C14 H14 . . 120.6 ?
C14 C15 C10 . . 120.87(18) ?
C14 C15 H15 . . 119.6 ?
C10 C15 H15 . . 119.6 ?
O5 C16 O6 . . 121.41(17) ?
O5 C16 C5 . . 122.53(17) ?
O6 C16 C5 . . 116.06(15) ?
O6 C17 C18 . . 110.09(17) ?
O6 C17 H17A . . 109.6 ?
C18 C17 H17A . . 109.6 ?
O6 C17 H17B . . 109.6 ?
C18 C17 H17B . . 109.6 ?
H17A C17 H17B . . 108.2 ?
C23 C18 C19 . . 118.0(2) ?
C23 C18 C17 . . 124.32(18) ?
C19 C18 C17 . . 117.6(2) ?
C20 C19 C18 . . 120.1(2) ?
C20 C19 H19 . . 120.0 ?
C18 C19 H19 . . 120.0 ?
C21 C20 C19 . . 121.1(2) ?
C21 C20 H20 . . 119.5 ?
C19 C20 H20 . . 119.5 ?
C20 C21 C22 . . 119.4(2) ?
C20 C21 H21 . . 120.3 ?
C22 C21 H21 . . 120.3 ?
C21 C22 C23 . . 120.2(2) ?
C21 C22 H22 . . 119.9 ?
C23 C22 H22 . . 119.9 ?
C18 C23 C22 . . 121.2(2) ?
C18 C23 H23 . . 119.4 ?
C22 C23 H23 . . 119.4 ?

loop_
_geom_bond_atom_site_label_1
_geom_bond_atom_site_label_2
_geom_bond_site_symmetry_2
_geom_bond_distance
_geom_bond_publ_flag
O1 C8 . 1.220(2) ?
O2 C8 . 1.336(3) ?
O2 C9 . 1.440(2) ?
O3 N2 . 1.217(3) ?
O4 N2 . 1.217(3) ?
O5 C16 . 1.208(2) ?
O6 C16 . 1.345(2) ?
O6 C17 . 1.445(2) ?
N1 C2 . 1.372(3) ?
N1 C6 . 1.382(2) ?
N1 H1 . 0.89(2) ?
N2 C13 . 1.467(3) ?
C1 C2 . 1.509(3) ?
C1 H1A . 0.9600 ?
C1 H1B . 0.9600 ?
C1 H1C . 0.9600 ?
C2 C3 . 1.352(3) ?
C3 C8 . 1.463(3) ?
C3 C4 . 1.524(2) ?
C4 C5 . 1.517(2) ?
C4 C10 . 1.533(2) ?
C4 H4 . 0.9800 ?
C5 C6 . 1.353(3) ?
C5 C16 . 1.473(3) ?
C6 C7 . 1.498(3) ?
C7 H7A . 0.9600 ?
C7 H7B . 0.9600 ?
C7 H7C . 0.9600 ?
C9 H9A . 0.9600 ?
C9 H9B . 0.9600 ?
C9 H9C . 0.9600 ?
C10 C11 . 1.385(2) ?
C10 C15 . 1.390(3) ?
C11 C12 . 1.378(3) ?
C11 H11 . 0.9300 ?
C12 C13 . 1.375(3) ?
C12 H12 . 0.9300 ?
C13 C14 . 1.375(3) ?
C14 C15 . 1.381(3) ?
C14 H14 . 0.9300 ?
C15 H15 . 0.9300 ?
C17 C18 . 1.495(3) ?
C17 H17A . 0.9700 ?
C17 H17B . 0.9700 ?
C18 C23 . 1.371(3) ?
C18 C19 . 1.389(3) ?
C19 C20 . 1.389(4) ?
C19 H19 . 0.9300 ?
C20 C21 . 1.357(4) ?
C20 H20 . 0.9300 ?
C21 C22 . 1.364(4) ?
C21 H21 . 0.9300 ?
C22 C23 . 1.391(3) ?
C22 H22 . 0.9300 ?
C23 H23 . 0.9300 ?

loop_
_geom_hbond_atom_site_label_D
_geom_hbond_atom_site_label_H
_geom_hbond_atom_site_label_A
_geom_hbond_site_symmetry_A
_geom_hbond_distance_DH
_geom_hbond_distance_HA
_geom_hbond_distance_DA
_geom_hbond_angle_DHA
N1 H1 O1 2_655 0.89(2) 2.13(3) 3.003(2) 167(2)
C15 H15 O4 2 0.93 2.43 3.303(3) 156.5
C7 H7B O1 2_655 0.96 2.55 3.436(3) 153.8

loop_
_geom_torsion_atom_site_label_1
_geom_torsion_atom_site_label_2
_geom_torsion_atom_site_label_3
_geom_torsion_atom_site_label_4
_geom_torsion_site_symmetry_1
_geom_torsion_site_symmetry_2
_geom_torsion_site_symmetry_3
_geom_torsion_site_symmetry_4
_geom_torsion
_geom_torsion_publ_flag
C6 N1 C2 C3 . . . . -10.8(3) ?
C6 N1 C2 C1 . . . . 167.68(19) ?
N1 C2 C3 C8 . . . . 177.12(17) ?
C1 C2 C3 C8 . . . . -1.2(3) ?
N1 C2 C3 C4 . . . . -6.5(3) ?
C1 C2 C3 C4 . . . . 175.23(19) ?
C2 C3 C4 C5 . . . . 21.3(2) ?
C8 C3 C4 C5 . . . . -162.18(16) ?
C2 C3 C4 C10 . . . . -102.15(19) ?
C8 C3 C4 C10 . . . . 74.4(2) ?
C3 C4 C5 C6 . . . . -21.9(2) ?
C10 C4 C5 C6 . . . . 99.5(2) ?
C3 C4 C5 C16 . . . . 160.48(16) ?
C10 C4 C5 C16 . . . . -78.09(19) ?
C16 C5 C6 N1 . . . . -175.08(17) ?
C4 C5 C6 N1 . . . . 7.6(3) ?
C16 C5 C6 C7 . . . . 4.1(3) ?
C4 C5 C6 C7 . . . . -173.18(18) ?
C2 N1 C6 C5 . . . . 10.3(3) ?
C2 N1 C6 C7 . . . . -169.03(19) ?
C9 O2 C8 O1 . . . . -3.0(3) ?
C9 O2 C8 C3 . . . . 178.18(18) ?
C2 C3 C8 O1 . . . . 15.2(3) ?
C4 C3 C8 O1 . . . . -161.27(19) ?
C2 C3 C8 O2 . . . . -166.02(18) ?
C4 C3 C8 O2 . . . . 17.5(2) ?
C5 C4 C10 C11 . . . . 134.51(18) ?
C3 C4 C10 C11 . . . . -102.39(19) ?
C5 C4 C10 C15 . . . . -48.4(2) ?
C3 C4 C10 C15 . . . . 74.7(2) ?
C15 C10 C11 C12 . . . . 0.9(3) ?
C4 C10 C11 C12 . . . . 178.01(16) ?
C10 C11 C12 C13 . . . . -0.2(3) ?
C11 C12 C13 C14 . . . . -0.6(3) ?
C11 C12 C13 N2 . . . . -179.83(17) ?
O4 N2 C13 C14 . . . . -1.7(3) ?
O3 N2 C13 C14 . . . . 177.4(2) ?
O4 N2 C13 C12 . . . . 177.56(19) ?
O3 N2 C13 C12 . . . . -3.3(3) ?
C12 C13 C14 C15 . . . . 0.7(3) ?
N2 C13 C14 C15 . . . . 179.89(18) ?
C13 C14 C15 C10 . . . . 0.1(3) ?
C11 C10 C15 C14 . . . . -0.8(3) ?
C4 C10 C15 C14 . . . . -178.00(17) ?
C17 O6 C16 O5 . . . . 4.1(3) ?
C17 O6 C16 C5 . . . . -176.17(17) ?
C6 C5 C16 O5 . . . . 178.0(2) ?
C4 C5 C16 O5 . . . . -4.5(3) ?
C6 C5 C16 O6 . . . . -1.8(3) ?
C4 C5 C16 O6 . . . . 175.70(16) ?
C16 O6 C17 C18 . . . . 172.55(17) ?
O6 C17 C18 C23 . . . . 11.5(3) ?
O6 C17 C18 C19 . . . . -169.27(19) ?
C23 C18 C19 C20 . . . . -0.2(4) ?
C17 C18 C19 C20 . . . . -179.5(2) ?
C18 C19 C20 C21 . . . . -0.2(4) ?
C19 C20 C21 C22 . . . . -0.1(4) ?
C20 C21 C22 C23 . . . . 0.6(4) ?
C19 C18 C23 C22 . . . . 0.7(4) ?
C17 C18 C23 C22 . . . . 180.0(2) ?
C21 C22 C23 C18 . . . . -1.0(4) ?
